data_1514568
loop_
_publ_author_name
'Za\"im, Amir'
'Favera, Natalia Dalla'
'Gu\'en\'ee, Laure'
'Nozary, Homayoun'
'Hoang, Thi Nhu Y.'
'Eliseeva, Svetlana V.'
'Petoud, St\'ephane'
'Piguet, Claude'

_publ_section_title
;
 Lanthanide hexafluoroacetylacetonates vs. nitrates for the controlled
 loading of luminescent polynuclear single-stranded oligomers
;
_journal_issue 3
_journal_name_full 'Chemical Science'
_journal_page_first 1125
_journal_paper_doi 10.1039/c2sc21982d
_journal_volume 4
_journal_year 2013
_chemical_formula_moiety 'C48 H46 F12 La N8 O6, 0.5(C28 H4 F36 La2 O16), 2(C2 H3 N)'
_chemical_formula_sum 'C66 H54 F30 La2 N10 O14'
_chemical_formula_weight 2059.01
_chemical_name_systematic
;
?
;
_space_group_IT_number 2
_symmetry_cell_setting triclinic
_symmetry_space_group_name_Hall '-P 1'
_symmetry_space_group_name_H-M 'P -1'
_atom_sites_solution_hydrogens geom
_atom_sites_solution_primary direct
_atom_sites_solution_secondary difmap
_audit_creation_method SHELXL-97
_cell_angle_alpha 78.307(2)
_cell_angle_beta 87.1599(17)
_cell_angle_gamma 87.3088(18)
_cell_formula_units_Z 2
_cell_length_a 11.6721(2)
_cell_length_b 15.7298(4)
_cell_length_c 22.3967(5)
_cell_measurement_reflns_used 16609
_cell_measurement_temperature 190(2)
_cell_measurement_theta_max 73.3218
_cell_measurement_theta_min 2.8684
_cell_volume 4018.88(16)
_computing_cell_refinement
;
CrysAlisPro, Agilent Technologies,
Version 1.171.35.11 (release 16-05-2011 CrysAlis171 .NET)
(compiled May 16 2011,17:55:39)
;
_computing_data_collection
;
CrysAlisPro, Agilent Technologies,
Version 1.171.35.11 (release 16-05-2011 CrysAlis171 .NET)
(compiled May 16 2011,17:55:39)
;
_computing_data_reduction
;
CrysAlisPro, Agilent Technologies,
Version 1.171.35.11 (release 16-05-2011 CrysAlis171 .NET)
(compiled May 16 2011,17:55:39)
;
_computing_molecular_graphics 'ORTEP 3 (Farrugia, 1997)'
_computing_publication_material SHELX_ACTA
_computing_structure_refinement 'SHELXL-97 (Sheldrick, 2008)'
_computing_structure_solution 'SHELXS-97 (Sheldrick, 2008)'
_diffrn_ambient_temperature 190(2)
_diffrn_detector_area_resol_mean 10.4679
_diffrn_measured_fraction_theta_full 0.999
_diffrn_measured_fraction_theta_max 0.972
_diffrn_measurement_device_type 'SuperNova, Dual, Cu at zero, Atlas'
_diffrn_measurement_method '\w scans'
_diffrn_radiation_monochromator mirror
_diffrn_radiation_source 'SuperNova (Cu) X-ray Source'
_diffrn_radiation_type CuK\a
_diffrn_radiation_wavelength 1.54184
_diffrn_reflns_av_R_equivalents 0.0500
_diffrn_reflns_av_sigmaI/netI 0.0516
_diffrn_reflns_limit_h_max 11
_diffrn_reflns_limit_h_min -14
_diffrn_reflns_limit_k_max 19
_diffrn_reflns_limit_k_min -18
_diffrn_reflns_limit_l_max 27
_diffrn_reflns_limit_l_min -27
_diffrn_reflns_number 28390
_diffrn_reflns_theta_full 66.97
_diffrn_reflns_theta_max 73.48
_diffrn_reflns_theta_min 2.87
_exptl_absorpt_coefficient_mu 9.331
_exptl_absorpt_correction_T_max 0.415
_exptl_absorpt_correction_T_min 0.197
_exptl_absorpt_correction_type analytical
_exptl_absorpt_process_details
;
CrysAlisPro, Agilent Technologies,
Version 1.171.35.11 (release 16-05-2011 CrysAlis171 .NET)
(compiled May 16 2011,17:55:39)
Analytical numeric absorption correction using a multifaceted crystal
model based on expressions derived by R.C. Clark & J.S. Reid.
(Clark, R. C. & Reid, J. S. (1995). Acta Cryst. A51, 887-897)
;
_exptl_crystal_colour colourless
_exptl_crystal_density_diffrn 1.701
_exptl_crystal_density_method 'not measured'
_exptl_crystal_description prism
_exptl_crystal_F_000 2032
_exptl_crystal_size_max 0.2727
_exptl_crystal_size_mid 0.2193
_exptl_crystal_size_min 0.1389
_refine_diff_density_max 1.541
_refine_diff_density_min -1.428
_refine_diff_density_rms 0.119
_refine_ls_extinction_method none
_refine_ls_goodness_of_fit_ref 1.051
_refine_ls_hydrogen_treatment constr
_refine_ls_matrix_type full
_refine_ls_number_parameters 1091
_refine_ls_number_reflns 15744
_refine_ls_number_restraints 3
_refine_ls_restrained_S_all 1.051
_refine_ls_R_factor_all 0.0554
_refine_ls_R_factor_gt 0.0522
_refine_ls_shift/su_max 0.003
_refine_ls_shift/su_mean 0.000
_refine_ls_structure_factor_coef Fsqd
_refine_ls_weighting_details 'calc w=1/[\s^2^(Fo^2^)+(0.0943P)^2^+2.9832P] where P=(Fo^2^+2Fc^2^)/3'
_refine_ls_weighting_scheme calc
_refine_ls_wR_factor_gt 0.1400
_refine_ls_wR_factor_ref 0.1449
_reflns_number_gt 14417
_reflns_number_total 15744
_reflns_threshold_expression >2sigma(I)
_cod_data_source_file c2sc21982d.txt
_cod_data_source_block 7
_cod_original_cell_volume 4018.90(16)
_cod_database_code 1514568

loop_
_symmetry_equiv_pos_as_xyz
'x, y, z'
'-x, -y, -z'

loop_
_atom_site_label
_atom_site_type_symbol
_atom_site_fract_x
_atom_site_fract_y
_atom_site_fract_z
_atom_site_U_iso_or_equiv
_atom_site_adp_type
_atom_site_occupancy
_atom_site_symmetry_multiplicity
_atom_site_calc_flag
_atom_site_refinement_flags
_atom_site_disorder_assembly
_atom_site_disorder_group
La1 La 0.581456(16) 0.205833(13) 0.129164(8) 0.02609(8) Uani 1 1 d . . .
F1H F 0.5464(5) -0.0167(4) 0.3163(2) 0.131(3) Uani 1 1 d . . .
F2H F 0.3776(4) -0.0571(3) 0.3201(2) 0.1004(17) Uani 1 1 d . . .
F3H F 0.5059(7) -0.1047(3) 0.2646(2) 0.130(3) Uani 1 1 d . . .
F4H F 0.1497(4) 0.2412(3) 0.1515(4) 0.134(3) Uani 1 1 d . . .
F5H F 0.1040(4) 0.1200(5) 0.2062(3) 0.143(3) Uani 1 1 d . . .
F6H F 0.1423(4) 0.1306(4) 0.1147(3) 0.0979(15) Uani 1 1 d . . .
F7H F 1.0398(3) 0.2744(4) 0.0160(2) 0.0955(15) Uani 1 1 d . . .
F8H F 0.9116(5) 0.3281(4) -0.0415(2) 0.117(2) Uani 1 1 d . . .
F9H F 0.9240(6) 0.1919(4) -0.0114(4) 0.163(4) Uani 1 1 d . . .
F10A F 0.9473(7) 0.4391(6) 0.1625(4) 0.0865(10) Uiso 0.570(5) 1 d PD A 1
F11A F 0.7850(7) 0.4346(6) 0.2139(4) 0.0865(10) Uiso 0.570(5) 1 d PD A 1
F12A F 0.9166(7) 0.3339(6) 0.2318(4) 0.0865(10) Uiso 0.570(5) 1 d PD A 1
F10B F 0.9584(9) 0.3859(8) 0.1985(5) 0.0865(10) Uiso 0.430(5) 1 d PD A 2
F11B F 0.8049(10) 0.4674(8) 0.1852(6) 0.0865(10) Uiso 0.430(5) 1 d PD A 2
F12B F 0.8102(9) 0.3530(7) 0.2525(5) 0.0865(10) Uiso 0.430(5) 1 d PD A 2
O1A O 0.7503(2) 0.14342(19) 0.19425(13) 0.0356(6) Uani 1 1 d . . .
O1B O 0.5289(3) 0.2207(2) 0.23655(13) 0.0403(7) Uani 1 1 d . . .
O1H O 0.5280(3) 0.0608(2) 0.19541(13) 0.0388(6) Uani 1 1 d . . .
O2H O 0.3664(2) 0.1818(2) 0.13458(14) 0.0383(6) Uani 1 1 d . . .
O3H O 0.7020(3) 0.3259(2) 0.15410(14) 0.0384(6) Uani 1 1 d . . .
O4H O 0.7506(3) 0.24425(19) 0.05450(13) 0.0356(6) Uani 1 1 d . . .
N1A N 0.7128(3) 0.0670(2) 0.10083(15) 0.0297(6) Uani 1 1 d . . .
N1B N 0.4408(3) 0.3460(2) 0.14987(16) 0.0338(7) Uani 1 1 d . B .
N2A N 0.8092(3) 0.0148(3) 0.25113(17) 0.0407(8) Uani 1 1 d . . .
N2B N 0.5113(4) 0.3101(3) 0.30419(19) 0.0533(10) Uani 1 1 d . . .
N3A N 0.5338(3) 0.1323(2) 0.03329(15) 0.0300(6) Uani 1 1 d . . .
N3B N 0.5106(3) 0.3363(2) 0.03501(15) 0.0321(7) Uani 1 1 d . . .
N4A N 0.5893(3) 0.0743(2) -0.04728(15) 0.0329(7) Uani 1 1 d . . .
N4B N 0.3852(3) 0.4394(2) -0.00965(16) 0.0364(7) Uani 1 1 d . . .
C1A C 0.7157(3) 0.0489(2) 0.04485(18) 0.0312(8) Uani 1 1 d . . .
C1B C 0.3737(4) 0.3905(3) 0.10606(19) 0.0335(8) Uani 1 1 d . . .
C1H C 0.4423(4) 0.0391(3) 0.2293(2) 0.0411(9) Uani 1 1 d . . .
C2A C 0.8079(4) 0.0002(3) 0.0246(2) 0.0416(9) Uani 1 1 d . . .
H2A H 0.8111 -0.0107 -0.0156 0.050 Uiso 1 1 calc R . .
C2B C 0.2697(4) 0.4294(4) 0.1201(2) 0.0475(11) Uani 1 1 d . . .
H2B H 0.2231 0.4598 0.0885 0.057 Uiso 1 1 calc R . .
C2H C 0.3298(4) 0.0724(4) 0.2225(2) 0.0451(10) Uani 1 1 d . . .
H2H H 0.2718 0.0496 0.2518 0.054 Uiso 1 1 calc R . .
C3A C 0.8943(4) -0.0317(3) 0.0643(2) 0.0444(10) Uani 1 1 d . . .
H3A H 0.9570 -0.0653 0.0514 0.053 Uiso 1 1 calc R . .
C3B C 0.2346(5) 0.4235(4) 0.1804(3) 0.0544(13) Uani 1 1 d . . .
H3B H 0.1625 0.4483 0.1909 0.065 Uiso 1 1 calc R . .
C3H C 0.3010(4) 0.1381(3) 0.1739(2) 0.0408(9) Uani 1 1 d . . .
C4A C 0.8894(4) -0.0147(3) 0.1224(2) 0.0398(9) Uani 1 1 d . . .
H4A H 0.9481 -0.0359 0.1501 0.048 Uiso 1 1 calc R . .
C4B C 0.3053(4) 0.3811(4) 0.2255(2) 0.0477(11) Uani 1 1 d . B .
H4B H 0.2840 0.3777 0.2674 0.057 Uiso 1 1 calc R . .
C4H C 0.1728(5) 0.1597(4) 0.1639(3) 0.0595(14) Uani 1 1 d . . .
C5A C 0.7963(3) 0.0343(3) 0.13884(18) 0.0328(8) Uani 1 1 d . . .
C5B C 0.4078(4) 0.3438(3) 0.20822(19) 0.0372(9) Uani 1 1 d . . .
C5H C 0.4662(5) -0.0362(4) 0.2831(3) 0.0599(14) Uani 1 1 d . . .
C6A C 0.7838(4) 0.0666(3) 0.19786(18) 0.0342(8) Uani 1 1 d . . .
C6B C 0.4880(4) 0.2875(3) 0.25161(19) 0.0392(9) Uani 1 1 d . B .
C6H C 0.8071(4) 0.3363(3) 0.1473(2) 0.0419(10) Uani 1 1 d . A .
C7A C 0.8255(6) -0.0806(3) 0.2612(2) 0.0558(13) Uani 1 1 d . . .
H7AA H 0.8175 -0.0995 0.2221 0.067 Uiso 1 1 calc R . .
H7AB H 0.7647 -0.1077 0.2903 0.067 Uiso 1 1 calc R . .
C7B C 0.4823(6) 0.3947(4) 0.3207(3) 0.0601(14) Uani 1 1 d . B .
H7BA H 0.4502 0.4346 0.2849 0.072 Uiso 1 1 calc R . .
H7BB H 0.5535 0.4197 0.3306 0.072 Uiso 1 1 calc R . .
C7H C 0.8849(4) 0.3132(3) 0.1034(2) 0.0429(10) Uani 1 1 d . . .
H7H H 0.9637 0.3255 0.1040 0.052 Uiso 1 1 calc R . .
C8A C 0.9421(7) -0.1118(5) 0.2860(3) 0.082(2) Uani 1 1 d . . .
H8AA H 1.0021 -0.0944 0.2543 0.124 Uiso 1 1 calc R . .
H8AB H 0.9443 -0.1753 0.2986 0.124 Uiso 1 1 calc R . .
H8AC H 0.9554 -0.0860 0.3213 0.124 Uiso 1 1 calc R . .
C8B C 0.3972(8) 0.3896(5) 0.3740(3) 0.079(2) Uani 1 1 d . . .
H8BA H 0.3247 0.3681 0.3637 0.118 Uiso 1 1 calc R B .
H8BB H 0.3836 0.4475 0.3834 0.118 Uiso 1 1 calc R . .
H8BC H 0.4279 0.3499 0.4096 0.118 Uiso 1 1 calc R . .
C8H C 0.8471(4) 0.2724(3) 0.0588(2) 0.0364(9) Uani 1 1 d . . .
C9A C 0.7977(5) 0.0527(4) 0.3058(2) 0.0510(12) Uani 1 1 d . . .
H9AA H 0.7878 0.0054 0.3421 0.061 Uiso 1 1 calc R . .
H9AB H 0.7279 0.0913 0.3034 0.061 Uiso 1 1 calc R . .
C9H C 0.9316(5) 0.2635(4) 0.0055(3) 0.0567(13) Uani 1 1 d . . .
C10A C 0.8999(6) 0.1040(6) 0.3138(3) 0.0734(18) Uani 1 1 d . . .
H10A H 0.9098 0.1513 0.2782 0.110 Uiso 1 1 calc R . .
H10B H 0.9690 0.0657 0.3177 0.110 Uiso 1 1 calc R . .
H10C H 0.8873 0.1283 0.3507 0.110 Uiso 1 1 calc R . .
C9E C 0.6072(15) 0.2530(13) 0.3405(8) 0.0655(16) Uiso 0.448(11) 1 d P B 1
H9EA H 0.5799 0.2424 0.3839 0.079 Uiso 0.448(11) 1 calc PR B 1
H9EB H 0.6078 0.1961 0.3280 0.079 Uiso 0.448(11) 1 calc PR B 1
C10E C 0.6960(13) 0.2697(10) 0.3400(7) 0.0655(16) Uiso 0.448(11) 1 d P B 1
H10D H 0.7364 0.2274 0.3709 0.098 Uiso 0.448(11) 1 calc PR B 1
H10E H 0.7002 0.3279 0.3489 0.098 Uiso 0.448(11) 1 calc PR B 1
H10F H 0.7320 0.2688 0.2996 0.098 Uiso 0.448(11) 1 calc PR B 1
C9F C 0.5722(13) 0.2481(10) 0.3487(7) 0.0655(16) Uiso 0.552(11) 1 d P B 2
H9FA H 0.6494 0.2422 0.3292 0.079 Uiso 0.552(11) 1 calc PR B 2
H9FB H 0.5831 0.2794 0.3820 0.079 Uiso 0.552(11) 1 calc PR B 2
C10F C 0.5501(11) 0.1699(8) 0.3767(6) 0.0655(16) Uiso 0.552(11) 1 d P B 2
H10G H 0.6144 0.1456 0.4022 0.098 Uiso 0.552(11) 1 calc PR B 2
H10H H 0.5393 0.1338 0.3467 0.098 Uiso 0.552(11) 1 calc PR B 2
H10I H 0.4800 0.1711 0.4026 0.098 Uiso 0.552(11) 1 calc PR B 2
C10H C 0.8559(5) 0.3856(4) 0.1926(3) 0.0593(14) Uani 1 1 d . . .
C11A C 0.6144(3) 0.0852(2) 0.00935(18) 0.0309(8) Uani 1 1 d . . .
C11B C 0.4218(3) 0.3885(3) 0.04366(18) 0.0317(8) Uani 1 1 d . . .
C12A C 0.4514(3) 0.1532(3) -0.01037(17) 0.0312(8) Uani 1 1 d . . .
C12B C 0.5337(4) 0.3529(3) -0.02764(18) 0.0330(8) Uani 1 1 d . . .
C13A C 0.3481(4) 0.2019(3) -0.01011(19) 0.0345(8) Uani 1 1 d . . .
H13A H 0.3229 0.2252 0.0244 0.041 Uiso 1 1 calc R . .
C13B C 0.6158(4) 0.3153(3) -0.06295(19) 0.0392(9) Uani 1 1 d . . .
H13B H 0.6697 0.2720 -0.0446 0.047 Uiso 1 1 calc R . .
C14A C 0.2837(4) 0.2150(3) -0.0615(2) 0.0422(10) Uani 1 1 d . . .
H14A H 0.2129 0.2474 -0.0622 0.051 Uiso 1 1 calc R . .
C14B C 0.6155(5) 0.3438(3) -0.1256(2) 0.0466(11) Uani 1 1 d . . .
H14B H 0.6706 0.3195 -0.1507 0.056 Uiso 1 1 calc R . .
C15A C 0.3215(4) 0.1809(3) -0.1131(2) 0.0469(11) Uani 1 1 d . . .
H15A H 0.2759 0.1919 -0.1480 0.056 Uiso 1 1 calc R . .
C15B C 0.5363(5) 0.4073(3) -0.1528(2) 0.0512(12) Uani 1 1 d . . .
H15B H 0.5387 0.4247 -0.1960 0.061 Uiso 1 1 calc R . .
C16A C 0.4229(4) 0.1320(3) -0.1143(2) 0.0411(9) Uani 1 1 d . . .
H16A H 0.4484 0.1090 -0.1490 0.049 Uiso 1 1 calc R . .
C16B C 0.4549(5) 0.4455(3) -0.1191(2) 0.0467(11) Uani 1 1 d . . .
H16B H 0.4014 0.4891 -0.1377 0.056 Uiso 1 1 calc R . .
C17A C 0.4859(4) 0.1183(3) -0.06126(19) 0.0342(8) Uani 1 1 d . . .
C17B C 0.4556(4) 0.4165(3) -0.05585(19) 0.0366(9) Uani 1 1 d . . .
C18A C 0.6550(4) 0.0311(3) -0.09132(19) 0.0397(9) Uani 1 1 d . . .
H18A H 0.6017 0.0145 -0.1197 0.048 Uiso 1 1 calc R . .
H18B H 0.6935 -0.0227 -0.0692 0.048 Uiso 1 1 calc R . .
C18B C 0.2891(4) 0.5034(3) -0.0214(2) 0.0458(11) Uani 1 1 d . . .
H18C H 0.3071 0.5469 -0.0589 0.055 Uiso 1 1 calc R . .
H18D H 0.2781 0.5340 0.0130 0.055 Uiso 1 1 calc R . .
C19A C 0.7446(5) 0.0902(4) -0.1277(3) 0.0571(13) Uani 1 1 d . . .
H19A H 0.7870 0.0597 -0.1564 0.086 Uiso 1 1 calc R . .
H19B H 0.7980 0.1060 -0.0997 0.086 Uiso 1 1 calc R . .
H19C H 0.7064 0.1429 -0.1503 0.086 Uiso 1 1 calc R . .
C19B C 0.1794(5) 0.4593(4) -0.0291(3) 0.0575(13) Uani 1 1 d . . .
H19D H 0.1896 0.4304 -0.0640 0.086 Uiso 1 1 calc R . .
H19E H 0.1162 0.5029 -0.0364 0.086 Uiso 1 1 calc R . .
H19F H 0.1616 0.4163 0.0079 0.086 Uiso 1 1 calc R . .
La2 La 0.950055(19) 0.631851(14) 0.444119(10) 0.03144(8) Uani 1 1 d . . .
F1C F 1.2440(7) 0.9185(5) 0.4400(4) 0.171(4) Uani 1 1 d . . .
F2C F 1.0691(8) 0.9439(4) 0.4497(6) 0.187(4) Uani 1 1 d . . .
F3C F 1.1432(8) 0.8629(6) 0.5153(3) 0.173(4) Uani 1 1 d . . .
F4C F 1.3699(4) 0.7319(4) 0.3102(3) 0.114(2) Uani 1 1 d . . .
F5C F 1.2361(5) 0.7383(5) 0.25017(19) 0.119(2) Uani 1 1 d . . .
F6C F 1.2823(5) 0.6195(3) 0.3053(3) 0.1073(18) Uani 1 1 d . . .
F7C F 0.5902(5) 0.7859(4) 0.5033(2) 0.111(2) Uani 1 1 d . . .
F8C F 0.6431(4) 0.8888(3) 0.4330(2) 0.0861(12) Uani 1 1 d . . .
F9C F 0.5012(3) 0.8163(3) 0.4197(2) 0.0902(13) Uani 1 1 d . . .
F1JA F 0.5745(9) 0.6171(7) 0.2915(5) 0.0983(13) Uiso 0.542(8) 1 d P C 1
F2JA F 0.7275(10) 0.6752(8) 0.2356(5) 0.0983(13) Uiso 0.542(8) 1 d P C 1
F3JA F 0.7287(10) 0.5476(8) 0.2867(5) 0.0983(13) Uiso 0.542(8) 1 d P C 1
F1JB F 0.6010(10) 0.6769(8) 0.2599(5) 0.0983(13) Uiso 0.458(8) 1 d P C 2
F2IB F 0.7693(9) 0.6395(7) 0.2362(5) 0.081(3) Uiso 0.458(8) 1 d P C 2
F3JB F 0.6846(11) 0.5453(9) 0.2971(6) 0.0983(13) Uiso 0.458(8) 1 d P C 2
F13C F 0.6002(4) 0.4705(4) 0.4472(3) 0.122(2) Uani 1 1 d . . .
F14C F 0.6671(4) 0.3416(4) 0.4719(3) 0.118(2) Uani 1 1 d . . .
F15C F 0.6043(4) 0.4061(5) 0.5396(3) 0.123(2) Uani 1 1 d . . .
F16C F 1.1044(8) 0.4582(6) 0.3092(2) 0.174(4) Uani 1 1 d . . .
F17C F 0.9302(6) 0.4503(4) 0.3250(3) 0.128(2) Uani 1 1 d . . .
F18C F 1.0370(9) 0.3361(4) 0.3351(3) 0.179(4) Uani 1 1 d . . .
O1C O 1.0265(3) 0.7772(2) 0.44442(17) 0.0478(8) Uani 1 1 d . . .
O2C O 1.0899(3) 0.6771(2) 0.35668(14) 0.0435(7) Uani 1 1 d . . .
O3C O 0.7824(3) 0.7361(2) 0.44392(17) 0.0500(8) Uani 1 1 d . . .
O4C O 0.8351(3) 0.6428(2) 0.35106(15) 0.0466(7) Uani 1 1 d . . .
O5C O 0.7903(3) 0.5307(2) 0.47758(16) 0.0452(7) Uani 1 1 d . . .
O6C O 0.8523(3) 0.3939(2) 0.51479(16) 0.0441(7) Uani 1 1 d . . .
O7C O 1.0183(3) 0.4892(2) 0.42477(19) 0.0528(9) Uani 1 1 d . . .
O8C O 1.0792(3) 0.3519(2) 0.44543(15) 0.0485(8) Uani 1 1 d . . .
C1C C 1.1203(5) 0.8084(3) 0.4269(3) 0.0522(12) Uani 1 1 d . . .
C2C C 1.2005(5) 0.7844(3) 0.3855(2) 0.0507(11) Uani 1 1 d . . .
H2C H 1.2724 0.8115 0.3791 0.061 Uiso 1 1 calc R . .
C3C C 1.1781(4) 0.7212(3) 0.3529(2) 0.0449(10) Uani 1 1 d . . .
C4C C 1.2685(5) 0.7024(5) 0.3051(3) 0.0607(14) Uani 1 1 d . . .
C5C C 1.1508(8) 0.8839(5) 0.4565(5) 0.092(3) Uani 1 1 d . . .
C6C C 0.6897(4) 0.7475(3) 0.4184(2) 0.0462(11) Uani 1 1 d . . .
C7C C 0.6566(5) 0.7133(4) 0.3697(3) 0.0540(12) Uani 1 1 d . . .
H7C H 0.5803 0.7241 0.3564 0.065 Uiso 1 1 calc R . .
C8C C 0.7331(4) 0.6635(4) 0.3399(2) 0.0484(11) Uani 1 1 d . C .
C9C C 0.6891(6) 0.6300(5) 0.2863(3) 0.0706(17) Uani 1 1 d . . .
C10C C 0.6033(5) 0.8089(4) 0.4441(3) 0.0619(15) Uani 1 1 d . . .
C11C C 0.7815(4) 0.4516(3) 0.49325(19) 0.0390(9) Uani 1 1 d . . .
C12C C 0.6628(5) 0.4172(4) 0.4858(3) 0.0621(15) Uani 1 1 d . . .
C13C C 1.0425(4) 0.4180(3) 0.4115(2) 0.0383(9) Uani 1 1 d . . .
C14C C 1.0221(7) 0.4107(5) 0.3465(3) 0.079(2) Uani 1 1 d . . .
N1S N 0.9848(7) 0.7877(4) 0.1586(3) 0.092(2) Uani 1 1 d . . .
C1S C 1.0200(8) 0.6287(5) 0.2143(4) 0.086(2) Uani 1 1 d . . .
H1SA H 0.9710 0.5901 0.1985 0.128 Uiso 1 1 calc R . .
H1SB H 1.0024 0.6244 0.2580 0.128 Uiso 1 1 calc R . .
H1SC H 1.1008 0.6116 0.2080 0.128 Uiso 1 1 calc R . .
C2S C 0.9988(6) 0.7182(4) 0.1822(3) 0.0650(15) Uani 1 1 d . . .
N2S N 0.2575(11) 0.1965(7) 0.3299(5) 0.144(4) Uani 1 1 d . . .
C3S C 0.1566(8) 0.1524(5) 0.4338(4) 0.084(2) Uani 1 1 d . . .
H3SA H 0.0883 0.1203 0.4298 0.126 Uiso 1 1 calc R . .
H3SB H 0.1335 0.2047 0.4495 0.126 Uiso 1 1 calc R . .
H3SC H 0.2083 0.1155 0.4622 0.126 Uiso 1 1 calc R . .
C4S C 0.2151(8) 0.1769(5) 0.3749(4) 0.083(2) Uani 1 1 d . . .

loop_
_atom_site_aniso_label
_atom_site_aniso_U_11
_atom_site_aniso_U_22
_atom_site_aniso_U_33
_atom_site_aniso_U_23
_atom_site_aniso_U_13
_atom_site_aniso_U_12
La1 0.02734(12) 0.02649(12) 0.02303(12) -0.00194(8) -0.00085(8) 0.00004(8)
F1H 0.122(4) 0.152(5) 0.091(3) 0.067(3) -0.055(3) -0.063(4)
F2H 0.082(3) 0.109(4) 0.080(3) 0.045(3) 0.030(2) -0.004(2)
F3H 0.206(7) 0.065(3) 0.091(3) 0.031(3) 0.034(4) 0.044(4)
F4H 0.051(2) 0.076(3) 0.289(9) -0.066(4) -0.040(4) 0.021(2)
F5H 0.039(2) 0.235(8) 0.125(4) 0.027(5) 0.022(2) -0.003(3)
F6H 0.058(2) 0.118(4) 0.132(4) -0.051(3) -0.035(2) 0.005(2)
F7H 0.0431(19) 0.133(4) 0.111(3) -0.029(3) 0.027(2) -0.009(2)
F8H 0.111(4) 0.154(5) 0.065(3) 0.013(3) 0.037(3) 0.023(4)
F9H 0.167(6) 0.120(4) 0.232(8) -0.129(5) 0.152(6) -0.084(4)
O1A 0.0354(14) 0.0352(15) 0.0354(14) -0.0050(11) -0.0067(11) 0.0045(11)
O1B 0.0463(17) 0.0428(17) 0.0295(14) -0.0035(12) 0.0011(12) 0.0051(13)
O1H 0.0405(16) 0.0364(16) 0.0349(15) 0.0024(12) 0.0036(12) -0.0032(12)
O2H 0.0302(14) 0.0440(17) 0.0389(15) -0.0042(12) -0.0012(11) -0.0020(12)
O3H 0.0433(16) 0.0350(15) 0.0386(15) -0.0109(12) -0.0074(12) 0.0009(12)
O4H 0.0402(15) 0.0349(15) 0.0318(14) -0.0063(11) 0.0000(11) -0.0062(12)
N1A 0.0316(16) 0.0253(15) 0.0300(15) 0.0001(12) -0.0025(12) -0.0016(12)
N1B 0.0351(17) 0.0308(17) 0.0357(17) -0.0077(13) -0.0013(13) 0.0001(13)
N2A 0.0432(19) 0.043(2) 0.0329(18) 0.0004(15) -0.0085(14) 0.0051(16)
N2B 0.078(3) 0.048(2) 0.035(2) -0.0095(17) -0.0104(19) -0.006(2)
N3A 0.0339(16) 0.0263(16) 0.0292(15) -0.0034(12) -0.0034(12) -0.0021(12)
N3B 0.0379(17) 0.0312(16) 0.0267(15) -0.0041(12) -0.0021(13) -0.0020(13)
N4A 0.0391(17) 0.0296(16) 0.0308(16) -0.0073(13) 0.0007(13) -0.0055(13)
N4B 0.0409(18) 0.0298(17) 0.0365(18) 0.0001(13) -0.0089(14) -0.0009(14)
C1A 0.0348(19) 0.0252(18) 0.0319(18) -0.0011(14) 0.0001(15) -0.0045(14)
C1B 0.037(2) 0.0283(19) 0.035(2) -0.0064(15) -0.0043(16) 0.0016(15)
C1H 0.045(2) 0.043(2) 0.033(2) -0.0018(17) 0.0044(17) -0.0094(19)
C2A 0.048(2) 0.038(2) 0.037(2) -0.0071(17) 0.0003(18) 0.0054(19)
C2B 0.045(3) 0.050(3) 0.048(3) -0.014(2) -0.010(2) 0.013(2)
C2H 0.038(2) 0.058(3) 0.037(2) -0.005(2) 0.0078(17) -0.009(2)
C3A 0.042(2) 0.038(2) 0.051(3) -0.0066(19) 0.0004(19) 0.0116(18)
C3B 0.047(3) 0.062(3) 0.057(3) -0.021(3) 0.002(2) 0.011(2)
C3H 0.032(2) 0.047(2) 0.045(2) -0.0148(19) 0.0026(17) -0.0026(18)
C4A 0.040(2) 0.037(2) 0.039(2) -0.0022(17) -0.0047(17) 0.0060(17)
C4B 0.046(3) 0.053(3) 0.046(2) -0.017(2) 0.006(2) 0.004(2)
C4H 0.038(3) 0.073(4) 0.067(3) -0.011(3) 0.001(2) 0.001(2)
C5A 0.0344(19) 0.0271(18) 0.0342(19) 0.0005(15) -0.0018(15) -0.0004(15)
C5B 0.041(2) 0.037(2) 0.035(2) -0.0096(16) 0.0010(16) -0.0048(17)
C5H 0.060(3) 0.058(3) 0.052(3) 0.013(2) 0.008(2) -0.011(3)
C6A 0.0343(19) 0.037(2) 0.0288(18) 0.0000(15) -0.0056(15) 0.0016(16)
C6B 0.042(2) 0.043(2) 0.032(2) -0.0060(17) 0.0046(16) -0.0068(18)
C6H 0.042(2) 0.032(2) 0.051(3) -0.0049(18) -0.0133(19) 0.0049(17)
C7A 0.080(4) 0.039(3) 0.042(3) 0.005(2) -0.010(2) 0.007(2)
C7B 0.090(4) 0.050(3) 0.045(3) -0.015(2) -0.014(3) -0.011(3)
C7H 0.033(2) 0.041(2) 0.057(3) -0.014(2) -0.0097(18) -0.0008(17)
C8A 0.106(6) 0.078(5) 0.061(4) -0.012(3) -0.030(4) 0.044(4)
C8B 0.130(7) 0.067(4) 0.045(3) -0.024(3) -0.003(3) -0.002(4)
C8H 0.034(2) 0.029(2) 0.044(2) -0.0032(16) 0.0011(17) -0.0012(16)
C9A 0.061(3) 0.057(3) 0.034(2) -0.006(2) -0.008(2) 0.009(2)
C9H 0.046(3) 0.056(3) 0.067(3) -0.013(3) 0.018(2) -0.009(2)
C10A 0.073(4) 0.102(5) 0.056(3) -0.039(3) -0.012(3) -0.003(4)
C10H 0.054(3) 0.056(3) 0.074(4) -0.022(3) -0.031(3) 0.003(2)
C11A 0.0355(19) 0.0232(17) 0.0321(18) -0.0004(14) 0.0001(15) -0.0049(14)
C11B 0.0352(19) 0.0288(19) 0.0305(18) -0.0029(14) -0.0073(15) -0.0018(15)
C12A 0.0365(19) 0.0268(18) 0.0298(18) -0.0019(14) -0.0024(15) -0.0109(15)
C12B 0.041(2) 0.0287(19) 0.0279(18) 0.0000(14) -0.0054(15) -0.0090(16)
C13A 0.035(2) 0.033(2) 0.036(2) -0.0073(16) -0.0064(16) -0.0046(16)
C13B 0.049(2) 0.036(2) 0.033(2) -0.0054(16) 0.0025(17) -0.0098(18)
C14A 0.036(2) 0.037(2) 0.051(3) -0.0015(19) -0.0093(18) -0.0031(17)
C14B 0.062(3) 0.046(3) 0.032(2) -0.0071(18) 0.0071(19) -0.015(2)
C15A 0.051(3) 0.050(3) 0.038(2) -0.0018(19) -0.0133(19) -0.009(2)
C15B 0.075(3) 0.051(3) 0.026(2) 0.0011(18) -0.007(2) -0.021(2)
C16A 0.049(2) 0.044(2) 0.031(2) -0.0057(17) -0.0063(17) -0.0106(19)
C16B 0.060(3) 0.041(2) 0.036(2) 0.0057(18) -0.013(2) -0.013(2)
C17A 0.041(2) 0.0282(19) 0.0333(19) -0.0034(15) -0.0019(16) -0.0081(16)
C17B 0.044(2) 0.031(2) 0.034(2) -0.0012(15) -0.0078(16) -0.0089(16)
C18A 0.049(2) 0.041(2) 0.031(2) -0.0129(17) 0.0037(17) -0.0055(19)
C18B 0.047(2) 0.029(2) 0.058(3) 0.0038(19) -0.016(2) -0.0028(18)
C19A 0.068(3) 0.054(3) 0.046(3) -0.005(2) 0.020(2) -0.010(3)
C19B 0.050(3) 0.052(3) 0.071(4) -0.008(3) -0.018(3) -0.005(2)
La2 0.03440(13) 0.02822(13) 0.03123(13) -0.00422(9) -0.00397(9) -0.00130(9)
F1C 0.167(6) 0.179(7) 0.208(7) -0.139(6) 0.109(5) -0.130(6)
F2C 0.180(8) 0.079(4) 0.334(14) -0.112(7) -0.020(8) -0.004(4)
F3C 0.220(9) 0.213(9) 0.123(5) -0.108(6) 0.059(5) -0.134(7)
F4C 0.068(3) 0.142(5) 0.148(5) -0.073(4) 0.048(3) -0.037(3)
F5C 0.122(4) 0.174(6) 0.046(2) 0.003(3) 0.026(2) 0.013(4)
F6C 0.101(3) 0.079(3) 0.142(5) -0.038(3) 0.058(3) -0.005(3)
F7C 0.129(4) 0.129(4) 0.057(2) 0.004(2) 0.020(2) 0.060(4)
F8C 0.097(3) 0.055(2) 0.104(3) -0.018(2) 0.000(2) 0.022(2)
F9C 0.054(2) 0.106(3) 0.111(3) -0.028(3) -0.011(2) 0.028(2)
F13C 0.075(3) 0.104(4) 0.176(6) 0.013(4) -0.075(3) -0.012(3)
F14C 0.087(3) 0.089(3) 0.198(6) -0.067(4) -0.049(4) -0.019(3)
F15C 0.069(3) 0.153(5) 0.139(5) -0.017(4) 0.041(3) -0.040(3)
F16C 0.206(8) 0.235(9) 0.051(3) 0.011(4) 0.043(4) 0.078(7)
F17C 0.154(5) 0.146(5) 0.097(4) -0.056(3) -0.076(4) 0.076(4)
F18C 0.341(11) 0.112(4) 0.110(4) -0.081(4) -0.132(6) 0.116(6)
O1C 0.0536(19) 0.0321(16) 0.056(2) -0.0080(14) 0.0094(15) -0.0052(14)
O2C 0.0471(17) 0.0458(18) 0.0366(15) -0.0043(13) -0.0002(13) -0.0091(14)
O3C 0.055(2) 0.0420(18) 0.055(2) -0.0136(15) -0.0118(16) 0.0084(15)
O4C 0.0467(18) 0.0502(19) 0.0439(17) -0.0103(14) -0.0100(14) 0.0020(14)
O5C 0.0413(16) 0.0370(17) 0.0537(19) 0.0002(14) -0.0032(14) -0.0029(13)
O6C 0.0402(16) 0.0378(17) 0.0507(18) 0.0017(14) -0.0083(13) -0.0060(13)
O7C 0.053(2) 0.0386(18) 0.072(2) -0.0262(17) 0.0066(17) -0.0044(15)
O8C 0.060(2) 0.0464(19) 0.0375(16) -0.0047(14) -0.0042(14) 0.0042(15)
C1C 0.062(3) 0.038(2) 0.057(3) -0.007(2) 0.002(2) -0.011(2)
C2C 0.052(3) 0.041(3) 0.056(3) -0.003(2) 0.005(2) -0.014(2)
C3C 0.049(3) 0.046(3) 0.036(2) 0.0019(18) -0.0015(18) -0.003(2)
C4C 0.055(3) 0.072(4) 0.056(3) -0.014(3) 0.013(2) -0.011(3)
C5C 0.100(6) 0.066(5) 0.121(7) -0.050(5) 0.038(5) -0.038(4)
C6C 0.048(3) 0.038(2) 0.047(2) 0.0030(19) -0.004(2) 0.0046(19)
C7C 0.048(3) 0.059(3) 0.053(3) -0.006(2) -0.016(2) 0.006(2)
C8C 0.046(3) 0.052(3) 0.046(3) -0.005(2) -0.014(2) -0.002(2)
C9C 0.065(4) 0.095(5) 0.055(3) -0.019(3) -0.018(3) 0.005(3)
C10C 0.059(3) 0.065(4) 0.053(3) 0.003(3) 0.000(2) 0.019(3)
C11C 0.036(2) 0.047(3) 0.033(2) -0.0064(17) -0.0033(16) -0.0035(18)
C12C 0.044(3) 0.052(3) 0.090(4) -0.011(3) -0.014(3) -0.005(2)
C13C 0.041(2) 0.038(2) 0.036(2) -0.0095(17) 0.0013(16) -0.0003(17)
C14C 0.117(6) 0.082(5) 0.038(3) -0.021(3) -0.020(3) 0.060(4)
N1S 0.120(6) 0.059(4) 0.089(4) -0.002(3) -0.006(4) 0.021(4)
C1S 0.106(6) 0.050(4) 0.100(6) -0.012(4) -0.017(5) 0.000(4)
C2S 0.077(4) 0.055(4) 0.061(3) -0.010(3) -0.004(3) 0.009(3)
N2S 0.176(10) 0.109(7) 0.146(9) -0.038(6) 0.078(8) -0.016(7)
C3S 0.118(6) 0.054(4) 0.084(5) -0.025(3) 0.014(4) -0.007(4)
C4S 0.094(5) 0.059(4) 0.100(6) -0.028(4) 0.019(4) -0.008(4)

loop_
_atom_type_symbol
_atom_type_description
_atom_type_scat_dispersion_real
_atom_type_scat_dispersion_imag
_atom_type_scat_source
C C 0.0181 0.0091 'International Tables Vol C Tables 4.2.6.8 and 6.1.1.4'
H H 0.0000 0.0000 'International Tables Vol C Tables 4.2.6.8 and 6.1.1.4'
F F 0.0727 0.0534 'International Tables Vol C Tables 4.2.6.8 and 6.1.1.4'
La La -1.4094 9.0376 'International Tables Vol C Tables 4.2.6.8 and 6.1.1.4'
N N 0.0311 0.0180 'International Tables Vol C Tables 4.2.6.8 and 6.1.1.4'
O O 0.0492 0.0322 'International Tables Vol C Tables 4.2.6.8 and 6.1.1.4'

loop_
_geom_angle_atom_site_label_1
_geom_angle_atom_site_label_2
_geom_angle_atom_site_label_3
_geom_angle
_geom_angle_site_symmetry_1
_geom_angle_site_symmetry_3
O1B La1 O4H 136.14(10) . .
O1B La1 O1H 68.72(11) . .
O4H La1 O1H 130.26(10) . .
O1B La1 O1A 72.71(10) . .
O4H La1 O1A 78.26(9) . .
O1H La1 O1A 70.89(10) . .
O1B La1 O2H 78.78(10) . .
O4H La1 O2H 142.50(9) . .
O1H La1 O2H 67.01(10) . .
O1A La1 O2H 135.36(10) . .
O1B La1 O3H 72.09(11) . .
O4H La1 O3H 66.84(10) . .
O1H La1 O3H 129.60(10) . .
O1A La1 O3H 68.08(10) . .
O2H La1 O3H 133.16(10) . .
O1B La1 N3A 146.98(10) . .
O4H La1 N3A 76.32(9) . .
O1H La1 N3A 85.34(10) . .
O1A La1 N3A 118.68(10) . .
O2H La1 N3A 72.26(10) . .
O3H La1 N3A 140.45(10) . .
O1B La1 N3B 118.40(10) . .
O4H La1 N3B 71.58(10) . .
O1H La1 N3B 143.98(10) . .
O1A La1 N3B 144.62(10) . .
O2H La1 N3B 79.47(10) . .
O3H La1 N3B 83.10(10) . .
N3A La1 N3B 71.77(10) . .
O1B La1 N1A 123.08(10) . .
O4H La1 N1A 63.98(10) . .
O1H La1 N1A 66.98(10) . .
O1A La1 N1A 60.30(10) . .
O2H La1 N1A 113.23(10) . .
O3H La1 N1A 113.33(10) . .
N3A La1 N1A 58.37(10) . .
N3B La1 N1A 118.49(10) . .
O1B La1 N1B 60.48(10) . .
O4H La1 N1B 115.43(10) . .
O1H La1 N1B 114.09(10) . .
O1A La1 N1B 123.87(10) . .
O2H La1 N1B 64.46(10) . .
O3H La1 N1B 69.37(10) . .
N3A La1 N1B 117.46(10) . .
N3B La1 N1B 58.08(10) . .
N1A La1 N1B 175.80(10) . .
C6A O1A La1 120.6(3) . .
C6B O1B La1 125.0(3) . .
C1H O1H La1 131.5(3) . .
C3H O2H La1 133.0(3) . .
C6H O3H La1 130.0(3) . .
C8H O4H La1 133.7(3) . .
C1A N1A C5A 119.3(4) . .
C1A N1A La1 121.6(2) . .
C5A N1A La1 116.7(3) . .
C5B N1B C1B 118.4(4) . .
C5B N1B La1 115.2(3) . .
C1B N1B La1 120.9(3) . .
C6A N2A C9A 117.4(4) . .
C6A N2A C7A 125.0(4) . .
C9A N2A C7A 116.5(4) . .
C6B N2B C9F 118.3(7) . .
C6B N2B C7B 125.9(4) . .
C9F N2B C7B 115.8(7) . .
C6B N2B C9E 114.6(8) . .
C9F N2B C9E 16.4(8) . .
C7B N2B C9E 116.8(8) . .
C11A N3A C12A 105.3(3) . .
C11A N3A La1 120.1(3) . .
C12A N3A La1 131.6(3) . .
C11B N3B C12B 105.4(3) . .
C11B N3B La1 120.1(3) . .
C12B N3B La1 133.2(3) . .
C11A N4A C17A 106.9(3) . .
C11A N4A C18A 131.2(4) . .
C17A N4A C18A 121.8(3) . .
C11B N4B C17B 106.1(3) . .
C11B N4B C18B 131.1(4) . .
C17B N4B C18B 122.7(4) . .
N1A C1A C2A 120.8(4) . .
N1A C1A C11A 113.2(3) . .
C2A C1A C11A 126.0(4) . .
N1B C1B C2B 121.6(4) . .
N1B C1B C11B 112.5(4) . .
C2B C1B C11B 125.8(4) . .
O1H C1H C2H 127.9(4) . .
O1H C1H C5H 114.0(4) . .
C2H C1H C5H 118.0(4) . .
C3A C2A C1A 118.9(4) . .
C3A C2A H2A 120.5 . .
C1A C2A H2A 120.5 . .
C3B C2B C1B 119.2(5) . .
C3B C2B H2B 120.4 . .
C1B C2B H2B 120.4 . .
C3H C2H C1H 121.3(4) . .
C3H C2H H2H 119.4 . .
C1H C2H H2H 119.4 . .
C4A C3A C2A 120.1(4) . .
C4A C3A H3A 120.0 . .
C2A C3A H3A 120.0 . .
C2B C3B C4B 119.3(5) . .
C2B C3B H3B 120.3 . .
C4B C3B H3B 120.3 . .
O2H C3H C2H 128.4(4) . .
O2H C3H C4H 114.0(4) . .
C2H C3H C4H 117.5(4) . .
C3A C4A C5A 117.7(4) . .
C3A C4A H4A 121.2 . .
C5A C4A H4A 121.2 . .
C3B C4B C5B 118.3(5) . .
C3B C4B H4B 120.8 . .
C5B C4B H4B 120.8 . .
F4H C4H F5H 111.7(7) . .
F4H C4H F6H 104.9(6) . .
F5H C4H F6H 102.1(6) . .
F4H C4H C3H 112.7(5) . .
F5H C4H C3H 115.1(5) . .
F6H C4H C3H 109.2(5) . .
N1A C5A C4A 123.2(4) . .
N1A C5A C6A 111.9(4) . .
C4A C5A C6A 124.4(4) . .
N1B C5B C4B 123.0(4) . .
N1B C5B C6B 112.0(4) . .
C4B C5B C6B 124.6(4) . .
F3H C5H F2H 108.6(6) . .
F3H C5H F1H 105.0(7) . .
F2H C5H F1H 106.3(6) . .
F3H C5H C1H 111.5(5) . .
F2H C5H C1H 114.2(5) . .
F1H C5H C1H 110.6(5) . .
O1A C6A N2A 122.1(4) . .
O1A C6A C5A 116.6(3) . .
N2A C6A C5A 121.3(4) . .
O1B C6B N2B 122.9(4) . .
O1B C6B C5B 117.0(4) . .
N2B C6B C5B 120.1(4) . .
O3H C6H C7H 129.4(4) . .
O3H C6H C10H 114.3(4) . .
C7H C6H C10H 116.2(4) . .
N2A C7A C8A 112.3(5) . .
N2A C7A H7AA 109.1 . .
C8A C7A H7AA 109.1 . .
N2A C7A H7AB 109.1 . .
C8A C7A H7AB 109.1 . .
H7AA C7A H7AB 107.9 . .
N2B C7B C8B 113.6(5) . .
N2B C7B H7BA 108.8 . .
C8B C7B H7BA 108.8 . .
N2B C7B H7BB 108.8 . .
C8B C7B H7BB 108.8 . .
H7BA C7B H7BB 107.7 . .
C8H C7H C6H 120.1(4) . .
C8H C7H H7H 120.0 . .
C6H C7H H7H 120.0 . .
C7A C8A H8AA 109.5 . .
C7A C8A H8AB 109.5 . .
H8AA C8A H8AB 109.5 . .
C7A C8A H8AC 109.5 . .
H8AA C8A H8AC 109.5 . .
H8AB C8A H8AC 109.5 . .
C7B C8B H8BA 109.5 . .
C7B C8B H8BB 109.5 . .
H8BA C8B H8BB 109.5 . .
C7B C8B H8BC 109.5 . .
H8BA C8B H8BC 109.5 . .
H8BB C8B H8BC 109.5 . .
O4H C8H C7H 128.6(4) . .
O4H C8H C9H 114.0(4) . .
C7H C8H C9H 117.3(4) . .
N2A C9A C10A 113.0(5) . .
N2A C9A H9AA 109.0 . .
C10A C9A H9AA 109.0 . .
N2A C9A H9AB 109.0 . .
C10A C9A H9AB 109.0 . .
H9AA C9A H9AB 107.8 . .
F9H C9H F7H 109.3(6) . .
F9H C9H F8H 109.0(7) . .
F7H C9H F8H 102.1(5) . .
F9H C9H C8H 112.3(5) . .
F7H C9H C8H 114.2(5) . .
F8H C9H C8H 109.5(5) . .
C9A C10A H10A 109.5 . .
C9A C10A H10B 109.5 . .
H10A C10A H10B 109.5 . .
C9A C10A H10C 109.5 . .
H10A C10A H10C 109.5 . .
H10B C10A H10C 109.5 . .
C10E C9E N2B 125.3(18) . .
C10E C9E H9EA 106.0 . .
N2B C9E H9EA 106.0 . .
C10E C9E H9EB 106.0 . .
N2B C9E H9EB 106.0 . .
H9EA C9E H9EB 106.3 . .
C10F C9F N2B 132.3(13) . .
C10F C9F H9FA 104.2 . .
N2B C9F H9FA 104.2 . .
C10F C9F H9FB 104.2 . .
N2B C9F H9FB 104.2 . .
H9FA C9F H9FB 105.5 . .
C9F C10F H10G 109.5 . .
C9F C10F H10H 109.5 . .
H10G C10F H10H 109.5 . .
C9F C10F H10I 109.5 . .
H10G C10F H10I 109.5 . .
H10H C10F H10I 109.5 . .
F10B C10H F11A 123.6(8) . .
F10B C10H F12A 52.3(6) . .
F11A C10H F12A 115.9(8) . .
F10B C10H F11B 112.5(9) . .
F11A C10H F11B 33.8(5) . .
F12A C10H F11B 138.6(8) . .
F10B C10H F12B 104.4(8) . .
F11A C10H F12B 64.0(7) . .
F12A C10H F12B 59.4(6) . .
F11B C10H F12B 97.4(8) . .
F10B C10H F10A 45.4(6) . .
F11A C10H F10A 106.8(7) . .
F12A C10H F10A 97.7(6) . .
F11B C10H F10A 78.1(7) . .
F12B C10H F10A 139.6(7) . .
F10B C10H C6H 120.6(7) . .
F11A C10H C6H 114.8(6) . .
F12A C10H C6H 110.6(6) . .
F11B C10H C6H 109.5(6) . .
F12B C10H C6H 109.8(6) . .
F10A C10H C6H 109.4(6) . .
N3A C11A N4A 112.5(3) . .
N3A C11A C1A 120.2(4) . .
N4A C11A C1A 127.3(4) . .
N3B C11B N4B 112.8(4) . .
N3B C11B C1B 121.0(3) . .
N4B C11B C1B 126.2(4) . .
N3A C12A C17A 109.5(4) . .
N3A C12A C13A 130.5(4) . .
C17A C12A C13A 120.0(4) . .
N3B C12B C17B 109.3(4) . .
N3B C12B C13B 130.7(4) . .
C17B C12B C13B 119.9(4) . .
C14A C13A C12A 118.1(4) . .
C14A C13A H13A 121.0 . .
C12A C13A H13A 121.0 . .
C14B C13B C12B 117.5(5) . .
C14B C13B H13B 121.2 . .
C12B C13B H13B 121.2 . .
C13A C14A C15A 121.1(4) . .
C13A C14A H14A 119.5 . .
C15A C14A H14A 119.5 . .
C13B C14B C15B 121.5(5) . .
C13B C14B H14B 119.2 . .
C15B C14B H14B 119.2 . .
C16A C15A C14A 122.0(4) . .
C16A C15A H15A 119.0 . .
C14A C15A H15A 119.0 . .
C16B C15B C14B 122.1(4) . .
C16B C15B H15B 118.9 . .
C14B C15B H15B 118.9 . .
C15A C16A C17A 116.0(4) . .
C15A C16A H16A 122.0 . .
C17A C16A H16A 122.0 . .
C15B C16B C17B 116.0(5) . .
C15B C16B H16B 122.0 . .
C17B C16B H16B 122.0 . .
N4A C17A C12A 105.9(3) . .
N4A C17A C16A 131.2(4) . .
C12A C17A C16A 122.9(4) . .
N4B C17B C12B 106.4(4) . .
N4B C17B C16B 130.7(4) . .
C12B C17B C16B 122.9(5) . .
N4A C18A C19A 111.3(4) . .
N4A C18A H18A 109.4 . .
C19A C18A H18A 109.4 . .
N4A C18A H18B 109.4 . .
C19A C18A H18B 109.4 . .
H18A C18A H18B 108.0 . .
N4B C18B C19B 110.7(4) . .
N4B C18B H18C 109.5 . .
C19B C18B H18C 109.5 . .
N4B C18B H18D 109.5 . .
C19B C18B H18D 109.5 . .
H18C C18B H18D 108.1 . .
C18A C19A H19A 109.5 . .
C18A C19A H19B 109.5 . .
H19A C19A H19B 109.5 . .
C18A C19A H19C 109.5 . .
H19A C19A H19C 109.5 . .
H19B C19A H19C 109.5 . .
C18B C19B H19D 109.5 . .
C18B C19B H19E 109.5 . .
H19D C19B H19E 109.5 . .
C18B C19B H19F 109.5 . .
H19D C19B H19F 109.5 . .
H19E C19B H19F 109.5 . .
O7C La2 O3C 145.76(12) . .
O7C La2 O1C 139.34(12) . .
O3C La2 O1C 72.58(12) . .
O7C La2 O5C 73.29(12) . .
O3C La2 O5C 78.70(12) . .
O1C La2 O5C 146.41(11) . .
O7C La2 O2C 79.48(12) . .
O3C La2 O2C 112.88(12) . .
O1C La2 O2C 68.49(11) . .
O5C La2 O2C 141.09(12) . .
O7C La2 O4C 85.60(13) . .
O3C La2 O4C 68.32(12) . .
O1C La2 O4C 108.76(12) . .
O5C La2 O4C 75.27(12) . .
O2C La2 O4C 75.43(11) . .
O7C La2 O6C 74.07(12) . 2_766
O3C La2 O6C 139.39(12) . 2_766
O1C La2 O6C 72.97(12) . 2_766
O5C La2 O6C 123.54(10) . 2_766
O2C La2 O6C 72.69(11) . 2_766
O4C La2 O6C 144.67(12) . 2_766
O7C La2 O8C 117.79(13) . 2_766
O3C La2 O8C 75.28(12) . 2_766
O1C La2 O8C 76.06(12) . 2_766
O5C La2 O8C 80.14(12) . 2_766
O2C La2 O8C 138.06(12) . 2_766
O4C La2 O8C 139.16(12) . 2_766
O6C La2 O8C 76.13(12) 2_766 2_766
C1C O1C La2 131.5(3) . .
C3C O2C La2 130.3(3) . .
C6C O3C La2 135.0(3) . .
C8C O4C La2 133.4(3) . .
C11C O5C La2 136.1(3) . .
C11C O6C La2 143.3(3) . 2_766
C13C O7C La2 173.2(4) . .
C13C O8C La2 109.6(3) . 2_766
O1C C1C C2C 129.1(5) . .
O1C C1C C5C 114.4(5) . .
C2C C1C C5C 116.5(5) . .
C1C C2C C3C 121.1(5) . .
C1C C2C H2C 119.4 . .
C3C C2C H2C 119.4 . .
O2C C3C C2C 128.1(5) . .
O2C C3C C4C 114.1(5) . .
C2C C3C C4C 117.8(5) . .
F6C C4C F4C 107.4(6) . .
F6C C4C F5C 105.6(6) . .
F4C C4C F5C 106.3(6) . .
F6C C4C C3C 112.3(5) . .
F4C C4C C3C 114.5(5) . .
F5C C4C C3C 110.2(5) . .
F1C C5C F3C 109.6(9) . .
F1C C5C F2C 108.7(9) . .
F3C C5C F2C 97.5(9) . .
F1C C5C C1C 117.1(7) . .
F3C C5C C1C 111.7(7) . .
F2C C5C C1C 110.4(8) . .
O3C C6C C7C 128.1(5) . .
O3C C6C C10C 114.4(5) . .
C7C C6C C10C 117.4(5) . .
C6C C7C C8C 121.3(5) . .
C6C C7C H7C 119.3 . .
C8C C7C H7C 119.3 . .
O4C C8C C7C 128.0(5) . .
O4C C8C C9C 114.6(5) . .
C7C C8C C9C 117.4(5) . .
F2JA C9C F3JB 123.5(10) . .
F2JA C9C F1JB 72.8(8) . .
F3JB C9C F1JB 118.3(10) . .
F2JA C9C F3JA 105.5(9) . .
F3JB C9C F3JA 24.0(7) . .
F1JB C9C F3JA 132.6(9) . .
F2JA C9C F1JA 116.8(8) . .
F3JB C9C F1JA 77.1(8) . .
F1JB C9C F1JA 48.5(6) . .
F3JA C9C F1JA 99.6(9) . .
F2JA C9C F2IB 30.7(6) . .
F3JB C9C F2IB 98.0(9) . .
F1JB C9C F2IB 99.8(8) . .
F3JA C9C F2IB 76.6(7) . .
F1JA C9C F2IB 132.8(8) . .
F2JA C9C C8C 110.3(8) . .
F3JB C9C C8C 112.6(8) . .
F1JB C9C C8C 113.8(8) . .
F3JA C9C C8C 111.0(7) . .
F1JA C9C C8C 112.9(7) . .
F2IB C9C C8C 112.2(7) . .
F7C C10C F9C 109.1(6) . .
F7C C10C F8C 106.2(6) . .
F9C C10C F8C 105.8(5) . .
F7C C10C C6C 111.2(5) . .
F9C C10C C6C 114.4(6) . .
F8C C10C C6C 109.6(5) . .
O5C C11C O6C 130.8(4) . .
O5C C11C C12C 115.7(4) . .
O6C C11C C12C 113.5(4) . .
F14C C12C F13C 109.5(6) . .
F14C C12C F15C 104.4(6) . .
F13C C12C F15C 106.3(6) . .
F14C C12C C11C 113.7(5) . .
F13C C12C C11C 113.5(5) . .
F15C C12C C11C 108.8(5) . .
O8C C13C O7C 127.2(5) . .
O8C C13C C14C 116.5(4) . .
O7C C13C C14C 116.3(5) . .
F18C C14C F17C 113.5(8) . .
F18C C14C F16C 103.4(8) . .
F17C C14C F16C 100.7(7) . .
F18C C14C C13C 115.6(5) . .
F17C C14C C13C 114.1(5) . .
F16C C14C C13C 107.4(7) . .
C2S C1S H1SA 109.5 . .
C2S C1S H1SB 109.5 . .
H1SA C1S H1SB 109.5 . .
C2S C1S H1SC 109.5 . .
H1SA C1S H1SC 109.5 . .
H1SB C1S H1SC 109.5 . .
N1S C2S C1S 177.9(9) . .
C4S C3S H3SA 109.5 . .
C4S C3S H3SB 109.5 . .
H3SA C3S H3SB 109.5 . .
C4S C3S H3SC 109.5 . .
H3SA C3S H3SC 109.5 . .
H3SB C3S H3SC 109.5 . .
N2S C4S C3S 178.6(12) . .

loop_
_geom_bond_atom_site_label_1
_geom_bond_atom_site_label_2
_geom_bond_distance
_geom_bond_site_symmetry_2
La1 O1B 2.507(3) .
La1 O4H 2.537(3) .
La1 O1H 2.543(3) .
La1 O1A 2.549(3) .
La1 O2H 2.550(3) .
La1 O3H 2.571(3) .
La1 N3A 2.728(3) .
La1 N3B 2.757(3) .
La1 N1A 2.769(3) .
La1 N1B 2.788(3) .
F1H C5H 1.309(8) .
F2H C5H 1.304(7) .
F3H C5H 1.289(9) .
F4H C4H 1.274(8) .
F5H C4H 1.290(8) .
F6H C4H 1.346(8) .
F7H C9H 1.321(7) .
F8H C9H 1.328(8) .
F9H C9H 1.266(8) .
F10A C10H 1.444(11) .
F11A C10H 1.247(10) .
F12A C10H 1.285(10) .
F10B C10H 1.211(12) .
F11B C10H 1.374(13) .
F12B C10H 1.421(12) .
O1A C6A 1.240(5) .
O1B C6B 1.235(6) .
O1H C1H 1.243(5) .
O2H C3H 1.252(6) .
O3H C6H 1.243(6) .
O4H C8H 1.244(5) .
N1A C1A 1.340(5) .
N1A C5A 1.341(5) .
N1B C5B 1.338(6) .
N1B C1B 1.346(5) .
N2A C6A 1.339(5) .
N2A C9A 1.464(6) .
N2A C7A 1.476(7) .
N2B C6B 1.341(6) .
N2B C9F 1.436(16) .
N2B C7B 1.471(7) .
N2B C9E 1.556(19) .
N3A C11A 1.330(5) .
N3A C12A 1.387(5) .
N3B C11B 1.324(6) .
N3B C12B 1.389(5) .
N4A C11A 1.361(5) .
N4A C17A 1.380(6) .
N4A C18A 1.473(5) .
N4B C11B 1.371(5) .
N4B C17B 1.384(6) .
N4B C18B 1.468(6) .
C1A C2A 1.402(6) .
C1A C11A 1.484(6) .
C1B C2B 1.384(6) .
C1B C11B 1.486(6) .
C1H C2H 1.395(7) .
C1H C5H 1.536(7) .
C2A C3A 1.385(7) .
C2A H2A 0.9500 .
C2B C3B 1.379(8) .
C2B H2B 0.9500 .
C2H C3H 1.383(7) .
C2H H2H 0.9500 .
C3A C4A 1.379(7) .
C3A H3A 0.9500 .
C3B C4B 1.379(8) .
C3B H3B 0.9500 .
C3H C4H 1.536(7) .
C4A C5A 1.381(6) .
C4A H4A 0.9500 .
C4B C5B 1.381(7) .
C4B H4B 0.9500 .
C5A C6A 1.508(6) .
C5B C6B 1.506(6) .
C6H C7H 1.396(7) .
C6H C10H 1.541(7) .
C7A C8A 1.519(9) .
C7A H7AA 0.9900 .
C7A H7AB 0.9900 .
C7B C8B 1.507(10) .
C7B H7BA 0.9900 .
C7B H7BB 0.9900 .
C7H C8H 1.391(6) .
C7H H7H 0.9500 .
C8A H8AA 0.9800 .
C8A H8AB 0.9800 .
C8A H8AC 0.9800 .
C8B H8BA 0.9800 .
C8B H8BB 0.9800 .
C8B H8BC 0.9800 .
C8H C9H 1.535(7) .
C9A C10A 1.509(9) .
C9A H9AA 0.9900 .
C9A H9AB 0.9900 .
C10A H10A 0.9800 .
C10A H10B 0.9800 .
C10A H10C 0.9800 .
C9E C10E 1.08(2) .
C9E H9EA 0.9900 .
C9E H9EB 0.9900 .
C10E H10D 0.9800 .
C10E H10E 0.9800 .
C10E H10F 0.9800 .
C9F C10F 1.29(2) .
C9F H9FA 0.9900 .
C9F H9FB 0.9900 .
C10F H10G 0.9800 .
C10F H10H 0.9800 .
C10F H10I 0.9800 .
C12A C17A 1.397(6) .
C12A C13A 1.398(6) .
C12B C17B 1.395(6) .
C12B C13B 1.397(6) .
C13A C14A 1.382(6) .
C13A H13A 0.9500 .
C13B C14B 1.384(6) .
C13B H13B 0.9500 .
C14A C15A 1.412(7) .
C14A H14A 0.9500 .
C14B C15B 1.396(8) .
C14B H14B 0.9500 .
C15A C16A 1.383(7) .
C15A H15A 0.9500 .
C15B C16B 1.376(8) .
C15B H15B 0.9500 .
C16A C17A 1.402(6) .
C16A H16A 0.9500 .
C16B C17B 1.398(6) .
C16B H16B 0.9500 .
C18A C19A 1.524(7) .
C18A H18A 0.9900 .
C18A H18B 0.9900 .
C18B C19B 1.518(7) .
C18B H18C 0.9900 .
C18B H18D 0.9900 .
C19A H19A 0.9800 .
C19A H19B 0.9800 .
C19A H19C 0.9800 .
C19B H19D 0.9800 .
C19B H19E 0.9800 .
C19B H19F 0.9800 .
La2 O7C 2.460(3) .
La2 O3C 2.493(3) .
La2 O1C 2.494(3) .
La2 O5C 2.495(3) .
La2 O2C 2.497(3) .
La2 O4C 2.507(3) .
La2 O6C 2.510(3) 2_766
La2 O8C 2.543(3) 2_766
F1C C5C 1.246(9) .
F2C C5C 1.301(13) .
F3C C5C 1.290(12) .
F4C C4C 1.309(8) .
F5C C4C 1.311(8) .
F6C C4C 1.306(8) .
F7C C10C 1.304(7) .
F8C C10C 1.332(8) .
F9C C10C 1.326(8) .
F1JA C9C 1.358(12) .
F2JA C9C 1.282(13) .
F3JA C9C 1.353(14) .
F1JB C9C 1.328(14) .
F2IB C9C 1.412(13) .
F3JB C9C 1.308(16) .
F13C C12C 1.301(8) .
F14C C12C 1.286(8) .
F15C C12C 1.340(9) .
F16C C14C 1.383(12) .
F17C C14C 1.279(8) .
F18C C14C 1.253(8) .
O1C C1C 1.235(7) .
O2C C3C 1.258(6) .
O3C C6C 1.237(6) .
O4C C8C 1.243(6) .
O5C C11C 1.230(6) .
O6C C11C 1.238(6) .
O6C La2 2.510(3) 2_766
O7C C13C 1.232(6) .
O8C C13C 1.231(6) .
O8C La2 2.543(3) 2_766
C1C C2C 1.380(8) .
C1C C5C 1.535(9) .
C2C C3C 1.386(8) .
C2C H2C 0.9500 .
C3C C4C 1.529(7) .
C6C C7C 1.389(8) .
C6C C10C 1.535(8) .
C7C C8C 1.395(8) .
C7C H7C 0.9500 .
C8C C9C 1.525(8) .
C11C C12C 1.540(7) .
C13C C14C 1.514(7) .
N1S C2S 1.122(9) .
C1S C2S 1.461(9) .
C1S H1SA 0.9800 .
C1S H1SB 0.9800 .
C1S H1SC 0.9800 .
N2S C4S 1.092(12) .
C3S C4S 1.445(11) .
C3S H3SA 0.9800 .
C3S H3SB 0.9800 .
C3S H3SC 0.9800 .
